data_1546165
loop_
_publ_author_name
'Giarrusso, James'
'Do, Dung T.'
'Johnson, Jeffrey S.'

_publ_section_title
;
 Chemoselective and Diastereoconvergent Cu(II)-Catalyzed Aerobic
 Endoperoxidation of Polycarbonyls.
;
_journal_issue 12
_journal_name_full 'Organic letters'
_journal_page_first 3107
_journal_page_last 3110
_journal_paper_doi 10.1021/acs.orglett.7b01225
_journal_volume 19
_journal_year 2017
_chemical_formula_moiety 'C16 H24 O7'
_chemical_formula_sum 'C16 H24 O7'
_chemical_formula_weight 328.35
_space_group_crystal_system triclinic
_space_group_IT_number 2
_space_group_name_Hall '-P 1'
_space_group_name_H-M_alt 'P -1'
_symmetry_space_group_name_Hall '-P 1'
_symmetry_space_group_name_H-M 'P -1'
_atom_sites_solution_hydrogens geom
_atom_sites_solution_primary iterative
_audit_creation_date 2016-03-11
_audit_creation_method
;
Olex2 1.2
(compiled 2016.02.19 svn.r3266 for OlexSys, GUI svn.r5155)
;
_cell_angle_alpha 92.003(2)
_cell_angle_beta 93.9208(19)
_cell_angle_gamma 101.502(2)
_cell_formula_units_Z 4
_cell_length_a 10.8731(4)
_cell_length_b 11.2643(4)
_cell_length_c 14.1668(4)
_cell_measurement_reflns_used 9024
_cell_measurement_temperature 100
_cell_measurement_theta_max 66.431
_cell_measurement_theta_min 3.131
_cell_volume 1694.20(10)
_computing_molecular_graphics 'Olex2 (Dolomanov et al., 2009)'
_computing_publication_material 'Olex2 (Dolomanov et al., 2009)'
_computing_structure_refinement 'XL (Sheldrick, 2008)'
_computing_structure_solution 'olex2.solve (Bourhis et al., 2015)'
_diffrn_ambient_temperature 100
_diffrn_measured_fraction_theta_full 0.966
_diffrn_measured_fraction_theta_max 0.966
_diffrn_measurement_device_type 'Bruker APEX-II CCD'
_diffrn_measurement_method '\f and \w scans'
_diffrn_radiation_type CuK\a
_diffrn_radiation_wavelength 1.54178
_diffrn_reflns_av_R_equivalents 0.0346
_diffrn_reflns_av_unetI/netI 0.0305
_diffrn_reflns_Laue_measured_fraction_full 0.966
_diffrn_reflns_Laue_measured_fraction_max 0.966
_diffrn_reflns_limit_h_max 12
_diffrn_reflns_limit_h_min -12
_diffrn_reflns_limit_k_max 13
_diffrn_reflns_limit_k_min -13
_diffrn_reflns_limit_l_max 16
_diffrn_reflns_limit_l_min -16
_diffrn_reflns_number 21541
_diffrn_reflns_point_group_measured_fraction_full 0.966
_diffrn_reflns_point_group_measured_fraction_max 0.966
_diffrn_reflns_theta_full 66.639
_diffrn_reflns_theta_max 66.639
_diffrn_reflns_theta_min 3.131
_diffrn_standards_number 0
_exptl_absorpt_coefficient_mu 0.846
_exptl_absorpt_correction_T_max 0.9798
_exptl_absorpt_correction_T_min 0.8752
_exptl_absorpt_correction_type numerical
_exptl_absorpt_process_details
;
SADABS-2014/5 (Bruker,2014/5) was used for absorption correction.
wR2(int) was 0.0557 before and 0.0443 after correction.
The Ratio of minimum to maximum transmission is 0.8932.
The \l/2 correction factor is 0.00150.
;
_exptl_crystal_colour 'clear colourless'
_exptl_crystal_colour_lustre clear
_exptl_crystal_colour_primary colourless
_exptl_crystal_density_diffrn 1.287
_exptl_crystal_description plate
_exptl_crystal_F_000 704
_exptl_crystal_size_max 0.195
_exptl_crystal_size_mid 0.178
_exptl_crystal_size_min 0.092
_refine_diff_density_max 0.318
_refine_diff_density_min -0.210
_refine_diff_density_rms 0.040
_refine_ls_extinction_method none
_refine_ls_goodness_of_fit_ref 1.038
_refine_ls_hydrogen_treatment constr
_refine_ls_matrix_type full
_refine_ls_number_parameters 427
_refine_ls_number_reflns 5788
_refine_ls_number_restraints 0
_refine_ls_restrained_S_all 1.038
_refine_ls_R_factor_all 0.0522
_refine_ls_R_factor_gt 0.0405
_refine_ls_shift/su_max 0.000
_refine_ls_shift/su_mean 0.000
_refine_ls_structure_factor_coef Fsqd
_refine_ls_weighting_details 'w=1/[\s^2^(Fo^2^)+(0.0477P)^2^+0.6123P] where P=(Fo^2^+2Fc^2^)/3'
_refine_ls_weighting_scheme calc
_refine_ls_wR_factor_gt 0.0971
_refine_ls_wR_factor_ref 0.1038
_reflns_Friedel_coverage 0.000
_reflns_number_gt 4719
_reflns_number_total 5788
_reflns_threshold_expression 'I > 2\s(I)'
_cod_data_source_file ol7b01225_si_002.cif
_cod_data_source_block x1603003
_cod_depositor_comments 'Adding full bibliography for 1546165--1546167.cif.'
_cod_database_code 1546165
_shelx_space_group_comment
;
The symmetry employed for this shelxl refinement is uniquely defined
by the following loop, which should always be used as a source of
symmetry information in preference to the above space-group names.
They are only intended as comments.
;
_shelx_estimated_absorpt_t_max 0.926
_shelx_estimated_absorpt_t_min 0.852
_olex2_refinement_description
;
1. Fixed Uiso
 At 1.2 times of:
  All C(H) groups, All C(H,H) groups
 At 1.5 times of:
  All C(H,H,H) groups
2.a Ternary CH refined with riding coordinates:
 C6(H6), C7(H7), C15(H15), C21(H21), C36(H36), C37(H37), C45(H45), C51(H51)
2.b Secondary CH2 refined with riding coordinates:
 C2(H2A,H2B), C32(H32A,H32B)
2.c Idealised Me refined as rotating group:
 C1(H1A,H1B,H1C), C16(H16A,H16B,H16C), C18(H18A,H18B,H18C), C19(H19A,H19B,
 H19C), C22(H22A,H22B,H22C), C23(H23A,H23B,H23C), C31(H31A,H31B,H31C), C46(H46A,
 H46B,H46C), C48(H48A,H48B,H48C), C49(H49A,H49B,H49C), C52(H52A,H52B,H52C),
 C53(H53A,H53B,H53C)
;
_shelx_shelxl_version_number 2014/7
_olex2_submission_special_instructions 'No special instructions were received'

loop_
_space_group_symop_operation_xyz
'x, y, z'
'-x, -y, -z'

loop_
_atom_site_label
_atom_site_type_symbol
_atom_site_fract_x
_atom_site_fract_y
_atom_site_fract_z
_atom_site_U_iso_or_equiv
_atom_site_adp_type
_atom_site_occupancy
_atom_site_site_symmetry_order
_atom_site_calc_flag
_atom_site_refinement_flags_posn
C1 C 0.9646(2) 0.7483(2) 0.62607(15) 0.0490(6) Uani 1 1 d .
H1A H 1.0293 0.7548 0.5806 0.074 Uiso 1 1 calc GR
H1B H 1.0036 0.7462 0.6903 0.074 Uiso 1 1 calc GR
H1C H 0.9241 0.8185 0.6222 0.074 Uiso 1 1 calc GR
C2 C 0.8677(2) 0.6340(2) 0.60323(14) 0.0417(5) Uani 1 1 d .
H2A H 0.8295 0.6349 0.5378 0.050 Uiso 1 1 calc R
H2B H 0.9081 0.5628 0.6072 0.050 Uiso 1 1 calc R
O3 O 0.76934(13) 0.62463(13) 0.67046(9) 0.0378(3) Uani 1 1 d .
C4 C 0.68016(17) 0.68830(16) 0.65109(12) 0.0272(4) Uani 1 1 d .
O5 O 0.66891(12) 0.74030(12) 0.57917(8) 0.0319(3) Uani 1 1 d .
C6 C 0.60125(16) 0.69427(16) 0.73458(12) 0.0256(4) Uani 1 1 d .
H6 H 0.6030 0.6232 0.7747 0.031 Uiso 1 1 calc R
C7 C 0.65766(17) 0.81332(18) 0.79189(12) 0.0291(4) Uani 1 1 d .
H7 H 0.6948 0.8757 0.7478 0.035 Uiso 1 1 calc R
O8 O 0.55261(11) 0.85078(12) 0.83295(9) 0.0309(3) Uani 1 1 d .
C9 C 0.43528(16) 0.78340(16) 0.79122(12) 0.0244(4) Uani 1 1 d .
C10 C 0.37593(17) 0.70567(16) 0.86960(12) 0.0257(4) Uani 1 1 d .
O11 O 0.26837(11) 0.72981(11) 0.90156(8) 0.0280(3) Uani 1 1 d .
C12 C 0.24847(17) 0.85225(16) 0.89662(12) 0.0258(4) Uani 1 1 d .
O13 O 0.25754(11) 0.88935(11) 0.80003(8) 0.0272(3) Uani 1 1 d .
C14 C 0.35911(16) 0.87578(16) 0.75454(12) 0.0257(4) Uani 1 1 d .
C15 C 0.46556(16) 0.70424(16) 0.70676(12) 0.0246(4) Uani 1 1 d .
H15 H 0.4673 0.7541 0.6496 0.029 Uiso 1 1 calc R
C16 C 0.7552(2) 0.8041(2) 0.86993(15) 0.0489(6) Uani 1 1 d .
H16A H 0.7828 0.8831 0.9042 0.073 Uiso 1 1 calc GR
H16B H 0.8274 0.7795 0.8429 0.073 Uiso 1 1 calc GR
H16C H 0.7190 0.7436 0.9138 0.073 Uiso 1 1 calc GR
O17 O 0.41950(13) 0.62469(12) 0.90086(9) 0.0356(3) Uani 1 1 d .
C18 C 0.34495(17) 0.93619(17) 0.96204(12) 0.0287(4) Uani 1 1 d .
H18A H 0.4294 0.9340 0.9429 0.043 Uiso 1 1 calc GR
H18B H 0.3381 0.9102 1.0271 0.043 Uiso 1 1 calc GR
H18C H 0.3302 1.0190 0.9588 0.043 Uiso 1 1 calc GR
C19 C 0.11447(17) 0.84833(19) 0.91837(13) 0.0328(4) Uani 1 1 d .
H19A H 0.0942 0.9285 0.9105 0.049 Uiso 1 1 calc GR
H19B H 0.1037 0.8253 0.9838 0.049 Uiso 1 1 calc GR
H19C H 0.0581 0.7886 0.8750 0.049 Uiso 1 1 calc GR
O20 O 0.38452(13) 0.93223(12) 0.68612(9) 0.0358(3) Uani 1 1 d .
C21 C 0.37113(17) 0.58494(16) 0.68148(12) 0.0283(4) Uani 1 1 d .
H21 H 0.3654 0.5349 0.7386 0.034 Uiso 1 1 calc R
C22 C 0.41497(19) 0.51337(18) 0.60108(14) 0.0364(5) Uani 1 1 d .
H22A H 0.4195 0.5606 0.5441 0.055 Uiso 1 1 calc GR
H22B H 0.3552 0.4362 0.5877 0.055 Uiso 1 1 calc GR
H22C H 0.4984 0.4975 0.6198 0.055 Uiso 1 1 calc GR
C23 C 0.24046(17) 0.60845(18) 0.65297(13) 0.0330(4) Uani 1 1 d .
H23A H 0.2089 0.6468 0.7069 0.050 Uiso 1 1 calc GR
H23B H 0.1831 0.5314 0.6339 0.050 Uiso 1 1 calc GR
H23C H 0.2455 0.6622 0.5999 0.050 Uiso 1 1 calc GR
C31 C -0.55480(18) 0.62787(19) 0.13876(14) 0.0360(5) Uani 1 1 d .
H31A H -0.6270 0.6352 0.0956 0.054 Uiso 1 1 calc GR
H31B H -0.5801 0.6236 0.2038 0.054 Uiso 1 1 calc GR
H31C H -0.5253 0.5540 0.1211 0.054 Uiso 1 1 calc GR
C32 C -0.45198(19) 0.7350(2) 0.13231(16) 0.0466(6) Uani 1 1 d .
H32A H -0.4244 0.7389 0.0671 0.056 Uiso 1 1 calc R
H32B H -0.4819 0.8102 0.1479 0.056 Uiso 1 1 calc R
O33 O -0.34701(12) 0.72346(13) 0.19931(9) 0.0375(3) Uani 1 1 d .
C34 C -0.23271(17) 0.78277(17) 0.17998(13) 0.0289(4) Uani 1 1 d .
O35 O -0.21194(12) 0.84093(13) 0.11099(9) 0.0362(3) Uani 1 1 d .
C36 C -0.13192(16) 0.77084(17) 0.25605(12) 0.0263(4) Uani 1 1 d .
H36 H -0.1659 0.7086 0.3014 0.032 Uiso 1 1 calc R
C37 C -0.08268(17) 0.89471(17) 0.30829(12) 0.0287(4) Uani 1 1 d .
H37 H -0.0943 0.9600 0.2645 0.034 Uiso 1 1 calc R
O38 O 0.05082(11) 0.90272(11) 0.33105(9) 0.0312(3) Uani 1 1 d .
C39 C 0.09264(16) 0.80237(16) 0.28826(12) 0.0246(4) Uani 1 1 d .
C40 C 0.11643(17) 0.72193(16) 0.36951(12) 0.0259(4) Uani 1 1 d .
O41 O 0.23683(12) 0.73063(11) 0.40490(8) 0.0308(3) Uani 1 1 d .
C42 C 0.33458(16) 0.83050(17) 0.38232(12) 0.0262(4) Uani 1 1 d .
O43 O 0.32344(11) 0.84862(11) 0.28165(8) 0.0270(3) Uani 1 1 d .
C44 C 0.21075(16) 0.85486(16) 0.23859(12) 0.0251(4) Uani 1 1 d .
C45 C -0.01432(16) 0.74109(16) 0.21432(12) 0.0250(4) Uani 1 1 d .
H45 H -0.0023 0.7872 0.1555 0.030 Uiso 1 1 calc R
C46 C -0.14447(19) 0.9137(2) 0.39818(15) 0.0435(5) Uani 1 1 d .
H46A H -0.1377 0.8475 0.4400 0.065 Uiso 1 1 calc GR
H46B H -0.2335 0.9148 0.3827 0.065 Uiso 1 1 calc GR
H46C H -0.1024 0.9911 0.4302 0.065 Uiso 1 1 calc GR
O47 O 0.03382(12) 0.65330(12) 0.40298(9) 0.0347(3) Uani 1 1 d .
C48 C 0.32719(18) 0.94472(17) 0.43756(13) 0.0311(4) Uani 1 1 d .
H48A H 0.3949 1.0106 0.4215 0.047 Uiso 1 1 calc GR
H48B H 0.3363 0.9317 0.5055 0.047 Uiso 1 1 calc GR
H48C H 0.2456 0.9664 0.4217 0.047 Uiso 1 1 calc GR
C49 C 0.45751(18) 0.79028(19) 0.40025(14) 0.0344(4) Uani 1 1 d .
H49A H 0.4552 0.7147 0.3632 0.052 Uiso 1 1 calc GR
H49B H 0.4712 0.7768 0.4678 0.052 Uiso 1 1 calc GR
H49C H 0.5263 0.8531 0.3815 0.052 Uiso 1 1 calc GR
O50 O 0.20688(13) 0.89669(13) 0.16237(9) 0.0393(3) Uani 1 1 d .
C51 C -0.02071(17) 0.60753(17) 0.18535(13) 0.0295(4) Uani 1 1 d .
H51 H -0.0482 0.5576 0.2400 0.035 Uiso 1 1 calc R
C52 C 0.10714(18) 0.58424(18) 0.16076(14) 0.0359(5) Uani 1 1 d .
H52A H 0.1367 0.6340 0.1082 0.054 Uiso 1 1 calc GR
H52B H 0.0992 0.4983 0.1421 0.054 Uiso 1 1 calc GR
H52C H 0.1677 0.6055 0.2162 0.054 Uiso 1 1 calc GR
C53 C -0.11752(19) 0.56701(19) 0.10100(15) 0.0401(5) Uani 1 1 d .
H53A H -0.2018 0.5704 0.1200 0.060 Uiso 1 1 calc GR
H53B H -0.1153 0.4837 0.0800 0.060 Uiso 1 1 calc GR
H53C H -0.0975 0.6210 0.0490 0.060 Uiso 1 1 calc GR

loop_
_atom_site_aniso_label
_atom_site_aniso_U_11
_atom_site_aniso_U_22
_atom_site_aniso_U_33
_atom_site_aniso_U_23
_atom_site_aniso_U_13
_atom_site_aniso_U_12
C1 0.0298(12) 0.0837(18) 0.0359(11) -0.0065(11) 0.0043(9) 0.0181(12)
C2 0.0428(12) 0.0542(13) 0.0377(11) 0.0008(10) 0.0158(9) 0.0288(11)
O3 0.0400(8) 0.0446(8) 0.0370(7) 0.0063(6) 0.0128(6) 0.0243(7)
C4 0.0254(10) 0.0290(10) 0.0277(10) -0.0027(8) 0.0025(7) 0.0073(8)
O5 0.0290(7) 0.0417(8) 0.0268(7) 0.0040(6) 0.0050(5) 0.0104(6)
C6 0.0254(10) 0.0280(9) 0.0243(9) 0.0006(7) 0.0030(7) 0.0069(8)
C7 0.0230(9) 0.0381(11) 0.0269(9) -0.0032(8) 0.0048(7) 0.0073(8)
O8 0.0207(6) 0.0365(7) 0.0343(7) -0.0118(6) 0.0007(5) 0.0059(5)
C9 0.0209(9) 0.0283(9) 0.0236(9) -0.0023(7) 0.0008(7) 0.0051(7)
C10 0.0272(10) 0.0292(10) 0.0202(8) -0.0048(7) -0.0003(7) 0.0065(8)
O11 0.0271(7) 0.0287(7) 0.0286(6) 0.0007(5) 0.0069(5) 0.0054(5)
C12 0.0258(10) 0.0309(10) 0.0217(9) 0.0016(7) 0.0027(7) 0.0078(8)
O13 0.0242(7) 0.0373(7) 0.0223(6) 0.0019(5) 0.0040(5) 0.0106(6)
C14 0.0242(9) 0.0283(9) 0.0236(9) -0.0027(7) 0.0016(7) 0.0035(8)
C15 0.0252(9) 0.0290(9) 0.0206(8) -0.0005(7) 0.0042(7) 0.0076(8)
C16 0.0349(12) 0.0718(16) 0.0430(12) -0.0206(11) -0.0076(9) 0.0257(12)
O17 0.0467(8) 0.0401(8) 0.0255(7) 0.0055(6) 0.0045(6) 0.0210(7)
C18 0.0260(10) 0.0334(10) 0.0267(9) -0.0039(8) 0.0029(7) 0.0068(8)
C19 0.0247(10) 0.0427(11) 0.0313(10) -0.0028(8) 0.0051(8) 0.0076(9)
O20 0.0415(8) 0.0381(8) 0.0324(7) 0.0103(6) 0.0128(6) 0.0143(6)
C21 0.0307(10) 0.0289(10) 0.0241(9) -0.0018(7) 0.0045(7) 0.0026(8)
C22 0.0383(12) 0.0331(11) 0.0354(10) -0.0075(8) 0.0061(9) 0.0018(9)
C23 0.0284(10) 0.0383(11) 0.0296(10) -0.0054(8) 0.0022(8) 0.0015(8)
C31 0.0259(10) 0.0493(12) 0.0330(10) 0.0007(9) 0.0010(8) 0.0087(9)
C32 0.0273(11) 0.0636(15) 0.0474(13) 0.0186(11) -0.0074(9) 0.0061(10)
O33 0.0226(7) 0.0514(9) 0.0373(7) 0.0132(6) -0.0010(6) 0.0038(6)
C34 0.0258(10) 0.0324(10) 0.0288(10) 0.0017(8) 0.0021(7) 0.0065(8)
O35 0.0313(7) 0.0447(8) 0.0316(7) 0.0092(6) -0.0002(5) 0.0046(6)
C36 0.0241(9) 0.0309(10) 0.0247(9) 0.0032(7) 0.0027(7) 0.0068(8)
C37 0.0243(10) 0.0357(10) 0.0282(9) 0.0008(8) 0.0004(7) 0.0116(8)
O38 0.0252(7) 0.0324(7) 0.0361(7) -0.0096(6) 0.0002(5) 0.0093(6)
C39 0.0247(9) 0.0262(9) 0.0236(9) -0.0017(7) 0.0042(7) 0.0066(7)
C40 0.0261(10) 0.0298(10) 0.0217(8) -0.0028(7) 0.0050(7) 0.0049(8)
O41 0.0295(7) 0.0325(7) 0.0294(7) 0.0073(5) -0.0004(5) 0.0036(6)
C42 0.0237(9) 0.0319(10) 0.0223(9) 0.0029(7) 0.0014(7) 0.0037(8)
O43 0.0220(6) 0.0375(7) 0.0219(6) 0.0009(5) 0.0025(5) 0.0066(5)
C44 0.0240(9) 0.0267(9) 0.0229(9) -0.0015(7) 0.0012(7) 0.0019(7)
C45 0.0222(9) 0.0294(9) 0.0225(9) 0.0009(7) 0.0026(7) 0.0029(7)
C46 0.0312(11) 0.0586(14) 0.0415(12) -0.0112(10) 0.0069(9) 0.0118(10)
O47 0.0325(8) 0.0402(8) 0.0296(7) 0.0070(6) 0.0085(6) 0.0005(6)
C48 0.0287(10) 0.0356(11) 0.0285(9) -0.0029(8) 0.0000(8) 0.0066(8)
C49 0.0303(10) 0.0385(11) 0.0349(10) -0.0019(9) -0.0043(8) 0.0113(9)
O50 0.0313(8) 0.0552(9) 0.0265(7) 0.0132(6) -0.0007(5) -0.0039(7)
C51 0.0293(10) 0.0278(10) 0.0300(10) -0.0018(8) 0.0049(8) 0.0021(8)
C52 0.0370(11) 0.0355(11) 0.0362(11) -0.0077(9) 0.0036(9) 0.0108(9)
C53 0.0352(12) 0.0368(11) 0.0441(12) -0.0113(9) 0.0024(9) -0.0003(9)

loop_
_atom_type_symbol
_atom_type_description
_atom_type_scat_dispersion_real
_atom_type_scat_dispersion_imag
_atom_type_scat_source
C C 0.0181 0.0091 'International Tables Vol C Tables 4.2.6.8 and 6.1.1.4'
H H 0.0000 0.0000 'International Tables Vol C Tables 4.2.6.8 and 6.1.1.4'
O O 0.0492 0.0322 'International Tables Vol C Tables 4.2.6.8 and 6.1.1.4'

loop_
_geom_angle_atom_site_label_1
_geom_angle_atom_site_label_2
_geom_angle_atom_site_label_3
_geom_angle
H1A C1 H1B 109.5
H1A C1 H1C 109.5
H1B C1 H1C 109.5
C2 C1 H1A 109.5
C2 C1 H1B 109.5
C2 C1 H1C 109.5
C1 C2 H2A 109.7
C1 C2 H2B 109.7
H2A C2 H2B 108.2
O3 C2 C1 109.70(16)
O3 C2 H2A 109.7
O3 C2 H2B 109.7
C4 O3 C2 115.65(14)
O3 C4 C6 110.98(15)
O5 C4 O3 124.47(16)
O5 C4 C6 124.40(16)
C4 C6 H6 110.4
C4 C6 C7 107.14(14)
C4 C6 C15 113.92(14)
C7 C6 H6 110.4
C15 C6 H6 110.4
C15 C6 C7 104.30(14)
C6 C7 H7 109.1
O8 C7 C6 105.45(14)
O8 C7 H7 109.1
O8 C7 C16 108.71(14)
C16 C7 C6 115.26(17)
C16 C7 H7 109.1
C9 O8 C7 111.54(13)
O8 C9 C10 105.73(13)
O8 C9 C14 107.04(14)
O8 C9 C15 106.89(13)
C10 C9 C14 114.56(14)
C10 C9 C15 112.02(14)
C14 C9 C15 110.09(14)
O11 C10 C9 117.55(15)
O17 C10 C9 122.42(16)
O17 C10 O11 120.01(16)
C10 O11 C12 117.75(14)
O11 C12 O13 109.26(13)
O11 C12 C18 109.98(14)
O11 C12 C19 106.48(15)
O13 C12 C18 110.18(15)
O13 C12 C19 106.18(14)
C19 C12 C18 114.56(15)
C14 O13 C12 119.04(13)
O13 C14 C9 117.92(14)
O20 C14 C9 122.45(16)
O20 C14 O13 119.59(16)
C6 C15 C9 102.20(13)
C6 C15 H15 107.1
C6 C15 C21 116.66(15)
C9 C15 H15 107.1
C21 C15 C9 116.06(14)
C21 C15 H15 107.1
C7 C16 H16A 109.5
C7 C16 H16B 109.5
C7 C16 H16C 109.5
H16A C16 H16B 109.5
H16A C16 H16C 109.5
H16B C16 H16C 109.5
C12 C18 H18A 109.5
C12 C18 H18B 109.5
C12 C18 H18C 109.5
H18A C18 H18B 109.5
H18A C18 H18C 109.5
H18B C18 H18C 109.5
C12 C19 H19A 109.5
C12 C19 H19B 109.5
C12 C19 H19C 109.5
H19A C19 H19B 109.5
H19A C19 H19C 109.5
H19B C19 H19C 109.5
C15 C21 H21 108.4
C22 C21 C15 110.79(15)
C22 C21 H21 108.4
C23 C21 C15 111.07(15)
C23 C21 H21 108.4
C23 C21 C22 109.59(15)
C21 C22 H22A 109.5
C21 C22 H22B 109.5
C21 C22 H22C 109.5
H22A C22 H22B 109.5
H22A C22 H22C 109.5
H22B C22 H22C 109.5
C21 C23 H23A 109.5
C21 C23 H23B 109.5
C21 C23 H23C 109.5
H23A C23 H23B 109.5
H23A C23 H23C 109.5
H23B C23 H23C 109.5
H31A C31 H31B 109.5
H31A C31 H31C 109.5
H31B C31 H31C 109.5
C32 C31 H31A 109.5
C32 C31 H31B 109.5
C32 C31 H31C 109.5
C31 C32 H32A 110.0
C31 C32 H32B 110.0
H32A C32 H32B 108.4
O33 C32 C31 108.32(17)
O33 C32 H32A 110.0
O33 C32 H32B 110.0
C34 O33 C32 116.34(15)
O33 C34 C36 112.25(15)
O35 C34 O33 124.32(17)
O35 C34 C36 123.42(17)
C34 C36 H36 110.6
C34 C36 C37 109.16(15)
C34 C36 C45 112.18(14)
C37 C36 H36 110.6
C37 C36 C45 103.40(14)
C45 C36 H36 110.6
C36 C37 H37 108.9
O38 C37 C36 106.31(13)
O38 C37 H37 108.9
O38 C37 C46 109.05(15)
C46 C37 C36 114.64(16)
C46 C37 H37 108.9
C39 O38 C37 111.10(13)
O38 C39 C40 105.53(13)
O38 C39 C44 106.93(14)
O38 C39 C45 106.15(13)
C40 C39 C44 113.85(14)
C40 C39 C45 113.72(15)
C44 C39 C45 110.02(13)
O41 C40 C39 117.59(15)
O47 C40 C39 123.07(16)
O47 C40 O41 119.34(16)
C40 O41 C42 120.75(13)
O41 C42 O43 109.54(13)
O41 C42 C48 111.10(14)
O41 C42 C49 106.62(14)
O43 C42 C48 110.25(14)
O43 C42 C49 105.29(14)
C48 C42 C49 113.80(15)
C44 O43 C42 119.75(13)
O43 C44 C39 117.98(14)
O50 C44 C39 122.97(16)
O50 C44 O43 118.99(16)
C36 C45 C39 102.66(13)
C36 C45 H45 106.7
C39 C45 H45 106.7
C51 C45 C36 116.07(15)
C51 C45 C39 117.35(14)
C51 C45 H45 106.7
C37 C46 H46A 109.5
C37 C46 H46B 109.5
C37 C46 H46C 109.5
H46A C46 H46B 109.5
H46A C46 H46C 109.5
H46B C46 H46C 109.5
C42 C48 H48A 109.5
C42 C48 H48B 109.5
C42 C48 H48C 109.5
H48A C48 H48B 109.5
H48A C48 H48C 109.5
H48B C48 H48C 109.5
C42 C49 H49A 109.5
C42 C49 H49B 109.5
C42 C49 H49C 109.5
H49A C49 H49B 109.5
H49A C49 H49C 109.5
H49B C49 H49C 109.5
C45 C51 H51 108.2
C52 C51 C45 111.84(15)
C52 C51 H51 108.2
C52 C51 C53 109.61(15)
C53 C51 C45 110.56(15)
C53 C51 H51 108.2
C51 C52 H52A 109.5
C51 C52 H52B 109.5
C51 C52 H52C 109.5
H52A C52 H52B 109.5
H52A C52 H52C 109.5
H52B C52 H52C 109.5
C51 C53 H53A 109.5
C51 C53 H53B 109.5
C51 C53 H53C 109.5
H53A C53 H53B 109.5
H53A C53 H53C 109.5
H53B C53 H53C 109.5

loop_
_geom_bond_atom_site_label_1
_geom_bond_atom_site_label_2
_geom_bond_distance
C1 H1A 0.9800
C1 H1B 0.9800
C1 H1C 0.9800
C1 C2 1.502(3)
C2 H2A 0.9900
C2 H2B 0.9900
C2 O3 1.471(2)
O3 C4 1.336(2)
C4 O5 1.204(2)
C4 C6 1.515(2)
C6 H6 1.0000
C6 C7 1.537(3)
C6 C15 1.528(2)
C7 H7 1.0000
C7 O8 1.445(2)
C7 C16 1.500(3)
O8 C9 1.426(2)
C9 C10 1.535(2)
C9 C14 1.537(2)
C9 C15 1.559(2)
C10 O11 1.355(2)
C10 O17 1.194(2)
O11 C12 1.441(2)
C12 O13 1.449(2)
C12 C18 1.505(3)
C12 C19 1.502(2)
O13 C14 1.348(2)
C14 O20 1.196(2)
C15 H15 1.0000
C15 C21 1.534(2)
C16 H16A 0.9800
C16 H16B 0.9800
C16 H16C 0.9800
C18 H18A 0.9800
C18 H18B 0.9800
C18 H18C 0.9800
C19 H19A 0.9800
C19 H19B 0.9800
C19 H19C 0.9800
C21 H21 1.0000
C21 C22 1.529(2)
C21 C23 1.527(3)
C22 H22A 0.9800
C22 H22B 0.9800
C22 H22C 0.9800
C23 H23A 0.9800
C23 H23B 0.9800
C23 H23C 0.9800
C31 H31A 0.9800
C31 H31B 0.9800
C31 H31C 0.9800
C31 C32 1.482(3)
C32 H32A 0.9900
C32 H32B 0.9900
C32 O33 1.463(2)
O33 C34 1.339(2)
C34 O35 1.205(2)
C34 C36 1.512(2)
C36 H36 1.0000
C36 C37 1.535(3)
C36 C45 1.535(2)
C37 H37 1.0000
C37 O38 1.449(2)
C37 C46 1.508(3)
O38 C39 1.431(2)
C39 C40 1.529(2)
C39 C44 1.531(2)
C39 C45 1.546(2)
C40 O41 1.353(2)
C40 O47 1.198(2)
O41 C42 1.447(2)
C42 O43 1.448(2)
C42 C48 1.501(3)
C42 C49 1.503(2)
O43 C44 1.347(2)
C44 O50 1.195(2)
C45 H45 1.0000
C45 C51 1.532(3)
C46 H46A 0.9800
C46 H46B 0.9800
C46 H46C 0.9800
C48 H48A 0.9800
C48 H48B 0.9800
C48 H48C 0.9800
C49 H49A 0.9800
C49 H49B 0.9800
C49 H49C 0.9800
C51 H51 1.0000
C51 C52 1.526(3)
C51 C53 1.531(3)
C52 H52A 0.9800
C52 H52B 0.9800
C52 H52C 0.9800
C53 H53A 0.9800
C53 H53B 0.9800
C53 H53C 0.9800

loop_
_geom_torsion_atom_site_label_1
_geom_torsion_atom_site_label_2
_geom_torsion_atom_site_label_3
_geom_torsion_atom_site_label_4
_geom_torsion
C1 C2 O3 C4 81.6(2)
C2 O3 C4 O5 8.1(3)
C2 O3 C4 C6 -167.66(16)
O3 C4 C6 C7 94.92(17)
O3 C4 C6 C15 -150.28(15)
C4 C6 C7 O8 148.54(14)
C4 C6 C7 C16 -91.57(19)
C4 C6 C15 C9 -146.95(15)
C4 C6 C15 C21 85.35(19)
O5 C4 C6 C7 -80.8(2)
O5 C4 C6 C15 34.0(3)
C6 C7 O8 C9 -12.76(19)
C6 C15 C21 C22 -56.6(2)
C6 C15 C21 C23 -178.68(14)
C7 C6 C15 C9 -30.48(17)
C7 C6 C15 C21 -158.18(14)
C7 O8 C9 C10 112.56(15)
C7 O8 C9 C14 -124.90(15)
C7 O8 C9 C15 -6.95(19)
O8 C9 C10 O11 114.27(16)
O8 C9 C10 O17 -67.4(2)
O8 C9 C14 O13 -109.87(16)
O8 C9 C14 O20 72.5(2)
O8 C9 C15 C6 23.60(17)
O8 C9 C15 C21 151.68(14)
C9 C10 O11 C12 -28.6(2)
C9 C15 C21 C22 -177.21(15)
C9 C15 C21 C23 60.74(19)
C10 C9 C14 O13 7.0(2)
C10 C9 C14 O20 -170.60(17)
C10 C9 C15 C6 -91.77(16)
C10 C9 C15 C21 36.3(2)
C10 O11 C12 O13 55.18(18)
C10 O11 C12 C18 -65.88(18)
C10 O11 C12 C19 169.46(14)
O11 C12 O13 C14 -51.4(2)
C12 O13 C14 C9 21.3(2)
C12 O13 C14 O20 -161.04(16)
C14 C9 C10 O11 -3.3(2)
C14 C9 C10 O17 174.96(16)
C14 C9 C15 C6 139.53(14)
C14 C9 C15 C21 -92.39(18)
C15 C6 C7 O8 27.44(17)
C15 C6 C7 C16 147.33(16)
C15 C9 C10 O11 -129.66(16)
C15 C9 C10 O17 48.7(2)
C15 C9 C14 O13 134.29(16)
C15 C9 C14 O20 -43.3(2)
C16 C7 O8 C9 -136.88(17)
O17 C10 O11 C12 153.06(16)
C18 C12 O13 C14 69.51(19)
C19 C12 O13 C14 -165.90(15)
C31 C32 O33 C34 155.58(17)
C32 O33 C34 O35 -1.9(3)
C32 O33 C34 C36 176.84(17)
O33 C34 C36 C37 -111.72(17)
O33 C34 C36 C45 134.29(16)
C34 C36 C37 O38 -144.11(14)
C34 C36 C37 C46 95.35(18)
C34 C36 C45 C39 149.09(15)
C34 C36 C45 C51 -81.55(19)
O35 C34 C36 C37 67.1(2)
O35 C34 C36 C45 -46.9(2)
C36 C37 O38 C39 6.95(18)
C36 C45 C51 C52 -170.32(15)
C36 C45 C51 C53 67.2(2)
C37 C36 C45 C39 31.61(16)
C37 C36 C45 C51 160.97(15)
C37 O38 C39 C40 -107.38(15)
C37 O38 C39 C44 131.06(14)
C37 O38 C39 C45 13.63(18)
O38 C39 C40 O41 -100.01(16)
O38 C39 C40 O47 79.4(2)
O38 C39 C44 O43 102.08(17)
O38 C39 C44 O50 -80.7(2)
O38 C39 C45 C36 -28.33(17)
O38 C39 C45 C51 -156.89(14)
C39 C40 O41 C42 13.8(2)
C39 C45 C51 C52 -48.5(2)
C39 C45 C51 C53 -170.90(15)
C40 C39 C44 O43 -14.1(2)
C40 C39 C44 O50 163.13(17)
C40 C39 C45 C36 87.26(16)
C40 C39 C45 C51 -41.3(2)
C40 O41 C42 O43 -45.80(19)
C40 O41 C42 C48 76.24(19)
C40 O41 C42 C49 -159.24(15)
O41 C42 O43 C44 48.84(19)
C42 O43 C44 C39 -19.7(2)
C42 O43 C44 O50 163.04(16)
C44 C39 C40 O41 17.0(2)
C44 C39 C40 O47 -163.64(16)
C44 C39 C45 C36 -143.68(14)
C44 C39 C45 C51 87.76(18)
C45 C36 C37 O38 -24.53(17)
C45 C36 C37 C46 -145.08(16)
C45 C39 C40 O41 144.05(15)
C45 C39 C40 O47 -36.5(2)
C45 C39 C44 O43 -143.06(15)
C45 C39 C44 O50 34.1(2)
C46 C37 O38 C39 131.04(16)
O47 C40 O41 C42 -165.59(15)
C48 C42 O43 C44 -73.71(19)
C49 C42 O43 C44 163.14(15)
